data_4319834
loop_
_publ_author_name
'Pascale Delangle'
'Christian Husson'
'Colette Lebrun'
'Jacques P\'ecaut'
'Philippe J. A. Vott\'ero'

_publ_section_title
;
 Solid State and Solution Studies of Lanthanide(III) Complexes of
 Cyclohexanetriols, Models of the Coordination Sites Found in Sugars
;
_journal_name_full 'Inorganic Chemistry'
_journal_page_first 2953
_journal_page_last 2962
_journal_paper_doi 10.1021/ic001160e
_journal_volume 40
_journal_year 2001
_chemical_formula_sum 'C15 H26 F9 Nd O16 S3'
_chemical_formula_weight 873.78
_chemical_name_systematic
;
 ?
;
_space_group_IT_number 14
_symmetry_cell_setting monoclinic
_symmetry_space_group_name_Hall '-P 2yn'
_symmetry_space_group_name_H-M 'P 1 21/n 1'
_atom_sites_solution_hydrogens geom
_atom_sites_solution_primary direct
_atom_sites_solution_secondary difmap
_audit_creation_method SHELXL-97
_cell_angle_alpha 90.00
_cell_angle_beta 105.2990(10)
_cell_angle_gamma 90.00
_cell_formula_units_Z 4
_cell_length_a 10.73580(10)
_cell_length_b 19.0206(2)
_cell_length_c 15.05040(10)
_cell_measurement_temperature 293(2)
_cell_volume 2964.40(5)
_computing_cell_refinement 'Siemens XSCANS'
_computing_data_collection 'Siemens XSCANS'
_computing_data_reduction 'Siemens SHELXTL'
_computing_molecular_graphics 'Siemens SHELXTL'
_computing_publication_material 'Siemens SHELXTL'
_computing_structure_refinement 'SHELXL-97 (Sheldrick, 1997)'
_computing_structure_solution 'SHELXS-97 (Sheldrick, 1990)'
_diffrn_ambient_temperature 293(2)
_diffrn_measured_fraction_theta_full 0.989
_diffrn_measured_fraction_theta_max 0.989
_diffrn_measurement_method '\w scans'
_diffrn_radiation_monochromator graphite
_diffrn_radiation_source 'fine-focus sealed tube'
_diffrn_radiation_type MoK\a
_diffrn_radiation_wavelength 0.71073
_diffrn_reflns_av_R_equivalents 0.0469
_diffrn_reflns_av_sigmaI/netI 0.0524
_diffrn_reflns_limit_h_max 12
_diffrn_reflns_limit_h_min -8
_diffrn_reflns_limit_k_max 22
_diffrn_reflns_limit_k_min -20
_diffrn_reflns_limit_l_max 13
_diffrn_reflns_limit_l_min -17
_diffrn_reflns_number 13217
_diffrn_reflns_theta_full 24.74
_diffrn_reflns_theta_max 24.74
_diffrn_reflns_theta_min 1.76
_exptl_absorpt_coefficient_mu 2.087
_exptl_absorpt_correction_type none
_exptl_crystal_density_diffrn 1.958
_exptl_crystal_density_method 'not measured'
_exptl_crystal_F_000 1732
_refine_diff_density_max 2.182
_refine_diff_density_min -1.315
_refine_diff_density_rms 0.111
_refine_ls_extinction_coef 0.0269(4)
_refine_ls_extinction_expression Fc^*^=kFc[1+0.001xFc^2^\l^3^/sin(2\q)]^-1/4^
_refine_ls_extinction_method SHELXL
_refine_ls_goodness_of_fit_ref 1.145
_refine_ls_hydrogen_treatment mixed
_refine_ls_matrix_type full
_refine_ls_number_parameters 502
_refine_ls_number_reflns 5020
_refine_ls_number_restraints 0
_refine_ls_restrained_S_all 1.145
_refine_ls_R_factor_all 0.0450
_refine_ls_R_factor_gt 0.0395
_refine_ls_shift/su_max 0.226
_refine_ls_shift/su_mean 0.005
_refine_ls_structure_factor_coef Fsqd
_refine_ls_weighting_details 'calc w=1/[\s^2^(Fo^2^)+(0.0618P)^2^+0.0000P] where P=(Fo^2^+2Fc^2^)/3'
_refine_ls_weighting_scheme calc
_refine_ls_wR_factor_gt 0.1049
_refine_ls_wR_factor_ref 0.1079
_reflns_number_gt 4430
_reflns_number_total 5020
_reflns_threshold_expression >2sigma(I)
_cod_data_source_file ic001160e_5.cif
_cod_data_source_block 6
_cod_depositor_comments
;
The following automatic conversions were performed:

'_symmetry_cell_setting' value 'Monoclinic' changed to 'monoclinic'
according to the built-in table from CIF Core dictionary named
'cif_core.dic' version 2.4.1 from 2010-06-29.

Automatic conversion script
Id: cif_fix_values 1646 2011-03-28 12:23:43Z adriana 
;
_cod_database_code 4319834

loop_
_symmetry_equiv_pos_as_xyz
'x, y, z'
'-x+1/2, y+1/2, -z+1/2'
'-x, -y, -z'
'x-1/2, -y-1/2, z-1/2'

loop_
_atom_site_label
_atom_site_type_symbol
_atom_site_fract_x
_atom_site_fract_y
_atom_site_fract_z
_atom_site_U_iso_or_equiv
_atom_site_adp_type
_atom_site_occupancy
_atom_site_symmetry_multiplicity
_atom_site_calc_flag
_atom_site_refinement_flags
_atom_site_disorder_assembly
_atom_site_disorder_group
Nd Nd 0.088619(14) 0.573975(8) 0.263699(10) 0.02809(5) Uani 1 1 d . . .
S1 S 0.10398(9) 0.62012(5) 0.02322(6) 0.0504(2) Uani 1 1 d . . .
F1 F 0.3440(3) 0.6531(3) 0.0547(4) 0.185(2) Uani 1 1 d . . .
F2 F 0.2229(5) 0.6811(3) -0.0815(3) 0.216(2) Uani 1 1 d . . .
F3 F 0.2048(4) 0.74145(18) 0.0304(3) 0.1544(17) Uani 1 1 d . . .
O7 O 0.1229(2) 0.62566(12) 0.12137(15) 0.0497(6) Uani 1 1 d . . .
O8 O -0.0108(3) 0.65028(19) -0.0334(3) 0.1020(13) Uani 1 1 d . . .
O9 O 0.1380(3) 0.55044(16) -0.00215(19) 0.0703(9) Uani 1 1 d . . .
C13 C 0.2303(7) 0.6768(3) 0.0057(4) 0.124(2) Uani 1 1 d . . .
S2 S 0.07142(10) 0.41052(5) 0.40309(6) 0.0500(2) Uani 1 1 d . . .
F4 F -0.1025(4) 0.3462(2) 0.2785(3) 0.1491(17) Uani 1 1 d . . .
F5 F -0.0244(3) 0.28583(14) 0.4011(3) 0.1206(12) Uani 1 1 d . . .
F6 F 0.0865(3) 0.30021(15) 0.3057(2) 0.1158(10) Uani 1 1 d . . .
O10 O 0.0943(2) 0.45420(13) 0.33070(17) 0.0537(7) Uani 1 1 d . . .
O11 O 0.1835(3) 0.38871(19) 0.4705(2) 0.0868(11) Uani 1 1 d . . .
O12 O -0.0347(3) 0.43665(15) 0.4362(2) 0.0773(9) Uani 1 1 d . . .
C14 C 0.0060(5) 0.3307(2) 0.3432(4) 0.0817(15) Uani 1 1 d . . .
S3 S 0.41934(9) 0.36377(5) 0.25233(7) 0.0544(3) Uani 1 1 d . . .
F7 F 0.4649(5) 0.41742(17) 0.1075(3) 0.1494(18) Uani 1 1 d . . .
F8 F 0.6231(3) 0.3670(2) 0.1966(3) 0.1495(15) Uani 1 1 d . . .
F9 F 0.4726(3) 0.30514(15) 0.1108(2) 0.0966(9) Uani 1 1 d . . .
O13 O 0.2854(3) 0.35438(16) 0.2064(3) 0.0927(12) Uani 1 1 d . . .
O14 O 0.4723(4) 0.30473(16) 0.3066(2) 0.1041(14) Uani 1 1 d . . .
O15 O 0.4505(3) 0.43126(13) 0.2947(2) 0.0699(10) Uani 1 1 d . . .
O16 O 0.1399(2) 0.48017(12) 0.16473(17) 0.0467(7) Uani 1 1 d . . .
C15 C 0.4923(5) 0.3646(3) 0.1584(4) 0.0800(15) Uani 1 1 d . . .
O1 O -0.0931(2) 0.56663(13) 0.33976(18) 0.0471(7) Uani 1 1 d . . .
H1O H -0.084(3) 0.5359(17) 0.366(2) 0.032(9) Uiso 1 1 d . . .
O2 O -0.0574(2) 0.67524(12) 0.22384(19) 0.0475(7) Uani 1 1 d . . .
H2O H -0.033(3) 0.7125(18) 0.206(2) 0.042(10) Uiso 1 1 d . . .
O3 O -0.1128(2) 0.53514(13) 0.15337(17) 0.0482(7) Uani 1 1 d . . .
H3O H -0.102(3) 0.5170(16) 0.126(2) 0.023(9) Uiso 1 1 d . . .
O4 O 0.2146(2) 0.68725(11) 0.30038(16) 0.0401(6) Uani 1 1 d . . .
H4O H 0.206(4) 0.718(2) 0.265(3) 0.077(14) Uiso 1 1 d . . .
O5 O 0.3211(2) 0.55128(12) 0.31149(16) 0.0404(6) Uani 1 1 d . . .
H5O H 0.341(3) 0.5167(14) 0.3047(19) 0.017(7) Uiso 1 1 d . . .
O6 O 0.1627(2) 0.59394(13) 0.43162(15) 0.0427(6) Uani 1 1 d . . .
H6O H 0.115(3) 0.5878(17) 0.475(3) 0.043(10) Uiso 1 1 d . . .
H16B H 0.144(4) 0.491(2) 0.116(3) 0.072(14) Uiso 1 1 d . . .
H16A H 0.149(4) 0.448(2) 0.182(3) 0.055(12) Uiso 1 1 d . . .
C1 C -0.2281(3) 0.5836(2) 0.3064(3) 0.0531(11) Uani 1 1 d . . .
H1 H -0.270(3) 0.5773(16) 0.356(3) 0.047(11) Uiso 1 1 d . . .
C2 C -0.2418(3) 0.6607(2) 0.2851(3) 0.0589(11) Uani 1 1 d . . .
H2B H -0.209(4) 0.681(2) 0.343(3) 0.071(13) Uiso 1 1 d . . .
H2A H -0.334(4) 0.6798(19) 0.267(3) 0.058(11) Uiso 1 1 d . . .
C3 C -0.1986(3) 0.68085(18) 0.2004(3) 0.0517(11) Uani 1 1 d . . .
H3 H -0.222(3) 0.7289(16) 0.188(2) 0.035(8) Uiso 1 1 d . . .
C4 C -0.2558(3) 0.6357(2) 0.1178(3) 0.0558(11) Uani 1 1 d . . .
H4B H -0.210(3) 0.646(2) 0.061(3) 0.062(11) Uiso 1 1 d . . .
H4A H -0.338(4) 0.648(2) 0.093(3) 0.090(15) Uiso 1 1 d . . .
C5 C -0.2460(3) 0.5562(2) 0.1399(3) 0.0544(11) Uani 1 1 d . . .
H5 H -0.285(3) 0.5255(18) 0.084(2) 0.045(10) Uiso 1 1 d . . .
C6 C -0.2904(3) 0.5376(2) 0.2246(3) 0.0539(11) Uani 1 1 d . . .
H6B H -0.274(3) 0.4857(19) 0.238(3) 0.056(11) Uiso 1 1 d . . .
H6A H -0.384(4) 0.548(2) 0.197(3) 0.057(11) Uiso 1 1 d . . .
C7 C 0.3316(3) 0.70385(17) 0.3723(3) 0.0434(9) Uani 1 1 d . . .
H7 H 0.352(3) 0.7470(16) 0.368(2) 0.030(8) Uiso 1 1 d . . .
C8 C 0.4407(3) 0.65800(19) 0.3623(3) 0.0447(9) Uani 1 1 d . . .
H8B H 0.522(4) 0.674(2) 0.408(3) 0.064(12) Uiso 1 1 d . . .
H8A H 0.455(3) 0.6607(16) 0.305(2) 0.036(9) Uiso 1 1 d . . .
C9 C 0.4228(3) 0.58094(17) 0.3854(3) 0.0433(10) Uani 1 1 d . . .
H9 H 0.503(3) 0.5479(17) 0.389(2) 0.034(8) Uiso 1 1 d . . .
C10 C 0.3935(4) 0.57327(18) 0.4767(3) 0.0484(11) Uani 1 1 d . . .
H10B H 0.470(4) 0.5792(17) 0.526(3) 0.053(11) Uiso 1 1 d . . .
H10A H 0.376(3) 0.5333(18) 0.488(2) 0.045(10) Uiso 1 1 d . . .
C11 C 0.2858(3) 0.6200(2) 0.4891(2) 0.0445(9) Uani 1 1 d . . .
H11 H 0.272(3) 0.6132(19) 0.547(3) 0.051(10) Uiso 1 1 d . . .
C12 C 0.3057(3) 0.6954(2) 0.4654(3) 0.0475(10) Uani 1 1 d . . .
H12B H 0.248(4) 0.716(2) 0.474(3) 0.075(14) Uiso 1 1 d . . .
H12A H 0.387(3) 0.7181(17) 0.506(2) 0.046(10) Uiso 1 1 d . . .

loop_
_atom_site_aniso_label
_atom_site_aniso_U_11
_atom_site_aniso_U_22
_atom_site_aniso_U_33
_atom_site_aniso_U_23
_atom_site_aniso_U_13
_atom_site_aniso_U_12
Nd 0.03164(9) 0.02776(10) 0.02678(9) -0.00075(6) 0.01107(7) -0.00090(6)
S1 0.0608(5) 0.0555(5) 0.0350(4) 0.0007(4) 0.0128(4) -0.0007(4)
F1 0.0694(17) 0.245(5) 0.251(5) -0.031(4) 0.060(2) -0.044(3)
F2 0.304(4) 0.265(5) 0.133(2) 0.025(3) 0.151(2) -0.080(4)
F3 0.204(4) 0.084(2) 0.176(4) 0.016(2) 0.051(3) -0.051(2)
O7 0.0819(15) 0.0442(13) 0.0291(11) 0.0008(10) 0.0252(11) -0.0067(12)
O8 0.104(2) 0.102(2) 0.073(2) -0.003(2) -0.0258(19) 0.040(2)
O9 0.111(2) 0.0581(15) 0.0407(14) -0.0162(13) 0.0180(15) 0.0024(17)
C13 0.194(5) 0.101(4) 0.110(4) -0.007(3) 0.098(4) -0.043(4)
S2 0.0785(6) 0.0365(4) 0.0406(5) 0.0033(4) 0.0256(4) -0.0044(4)
F4 0.127(3) 0.129(3) 0.153(3) -0.033(3) -0.032(2) -0.031(2)
F5 0.155(2) 0.0558(15) 0.176(3) 0.0161(17) 0.088(2) -0.0297(16)
F6 0.173(2) 0.0690(16) 0.133(2) -0.0434(17) 0.0899(19) -0.0255(18)
O10 0.0801(15) 0.0387(12) 0.0529(13) 0.0115(11) 0.0362(12) -0.0013(12)
O11 0.110(2) 0.086(2) 0.0535(18) 0.0057(17) 0.0015(17) 0.007(2)
O12 0.117(2) 0.0574(17) 0.0805(18) 0.0105(14) 0.0673(16) 0.0062(15)
C14 0.097(3) 0.053(3) 0.107(4) -0.011(3) 0.047(3) -0.017(2)
S3 0.0693(6) 0.0331(5) 0.0560(6) -0.0079(4) 0.0083(5) 0.0105(4)
F7 0.280(5) 0.083(2) 0.100(2) 0.0176(18) 0.077(3) -0.031(2)
F8 0.0862(18) 0.147(3) 0.232(4) -0.081(3) 0.070(2) -0.0443(19)
F9 0.1275(19) 0.0837(16) 0.0939(17) -0.0467(14) 0.0563(15) -0.0352(15)
O13 0.0607(16) 0.0633(18) 0.149(3) -0.039(2) 0.0180(19) -0.0103(15)
O14 0.184(3) 0.0467(16) 0.070(2) -0.0024(15) 0.013(2) 0.0462(19)
O15 0.0729(18) 0.0467(15) 0.077(2) -0.0274(13) -0.0025(16) 0.0143(12)
O16 0.0685(14) 0.0360(12) 0.0387(12) -0.0043(11) 0.0197(11) 0.0046(11)
C15 0.091(3) 0.066(3) 0.088(3) -0.026(3) 0.033(3) -0.024(2)
O1 0.0443(12) 0.0593(15) 0.0430(13) 0.0070(11) 0.0209(10) -0.0026(11)
O2 0.0355(10) 0.0278(11) 0.0793(17) 0.0069(11) 0.0156(11) 0.0016(9)
O3 0.0443(12) 0.0543(15) 0.0459(14) -0.0205(12) 0.0113(11) 0.0042(11)
O4 0.0433(11) 0.0292(11) 0.0412(13) 0.0040(10) -0.0003(10) -0.0051(10)
O5 0.0363(11) 0.0354(11) 0.0485(13) -0.0110(11) 0.0097(10) 0.0088(10)
O6 0.0411(11) 0.0609(14) 0.0289(11) -0.0046(11) 0.0138(9) -0.0046(11)
C1 0.0336(16) 0.074(3) 0.059(2) -0.0070(19) 0.0251(16) -0.0090(16)
C2 0.0421(17) 0.062(2) 0.079(2) -0.027(2) 0.0259(17) 0.0013(17)
C3 0.0321(16) 0.0366(18) 0.085(3) -0.0025(19) 0.0133(17) 0.0048(14)
C4 0.0382(18) 0.061(2) 0.063(2) 0.007(2) 0.0035(18) 0.0080(17)
C5 0.0392(18) 0.059(2) 0.056(2) -0.024(2) -0.0024(17) -0.0085(17)
C6 0.0442(18) 0.052(2) 0.066(2) -0.0051(19) 0.0152(18) -0.0127(17)
C7 0.0432(17) 0.0280(16) 0.053(2) -0.0045(15) 0.0017(16) -0.0054(14)
C8 0.0357(16) 0.051(2) 0.048(2) -0.0075(17) 0.0121(15) -0.0053(15)
C9 0.0336(16) 0.0416(19) 0.052(2) -0.0068(16) 0.0065(16) 0.0075(14)
C10 0.046(2) 0.046(2) 0.044(2) 0.0057(16) -0.0022(17) 0.0067(15)
C11 0.0458(18) 0.058(2) 0.0272(16) -0.0072(16) 0.0054(14) -0.0032(16)
C12 0.0443(18) 0.048(2) 0.046(2) -0.0162(17) 0.0051(16) 0.0047(16)

loop_
_atom_type_symbol
_atom_type_description
_atom_type_scat_dispersion_real
_atom_type_scat_dispersion_imag
_atom_type_scat_source
C C 0.0033 0.0016 'International Tables Vol C Tables 4.2.6.8 and 6.1.1.4'
H H 0.0000 0.0000 'International Tables Vol C Tables 4.2.6.8 and 6.1.1.4'
O O 0.0106 0.0060 'International Tables Vol C Tables 4.2.6.8 and 6.1.1.4'
F F 0.0171 0.0103 'International Tables Vol C Tables 4.2.6.8 and 6.1.1.4'
S S 0.1246 0.1234 'International Tables Vol C Tables 4.2.6.8 and 6.1.1.4'
Nd Nd -0.1943 3.0179 'International Tables Vol C Tables 4.2.6.8 and 6.1.1.4'

loop_
_geom_angle_atom_site_label_1
_geom_angle_atom_site_label_2
_geom_angle_atom_site_label_3
_geom_angle
_geom_angle_site_symmetry_1
_geom_angle_site_symmetry_3
_geom_angle_publ_flag
O5 Nd O2 138.27(8) . . ?
O5 Nd O3 142.21(8) . . ?
O2 Nd O3 71.37(8) . . ?
O5 Nd O6 72.45(8) . . ?
O2 Nd O6 98.14(9) . . ?
O3 Nd O6 136.30(8) . . ?
O5 Nd O7 87.21(8) . . ?
O2 Nd O7 73.01(9) . . ?
O3 Nd O7 80.81(8) . . ?
O6 Nd O7 138.10(8) . . ?
O5 Nd O16 71.23(8) . . ?
O2 Nd O16 130.30(8) . . ?
O3 Nd O16 70.99(8) . . ?
O6 Nd O16 131.54(8) . . ?
O7 Nd O16 69.99(8) . . ?
O5 Nd O10 78.76(8) . . ?
O2 Nd O10 139.78(8) . . ?
O3 Nd O10 85.52(8) . . ?
O6 Nd O10 76.06(8) . . ?
O7 Nd O10 136.30(8) . . ?
O16 Nd O10 66.32(8) . . ?
O5 Nd O1 135.29(8) . . ?
O2 Nd O1 68.43(8) . . ?
O3 Nd O1 69.01(8) . . ?
O6 Nd O1 67.76(8) . . ?
O7 Nd O1 136.72(8) . . ?
O16 Nd O1 123.80(8) . . ?
O10 Nd O1 72.73(8) . . ?
O5 Nd O4 68.93(7) . . ?
O2 Nd O4 69.82(7) . . ?
O3 Nd O4 136.57(8) . . ?
O6 Nd O4 68.66(8) . . ?
O7 Nd O4 69.91(8) . . ?
O16 Nd O4 123.67(8) . . ?
O10 Nd O4 137.62(8) . . ?
O1 Nd O4 112.53(8) . . ?
O8 S1 O7 116.8(2) . . ?
O8 S1 O9 116.7(2) . . ?
O7 S1 O9 111.04(16) . . ?
O8 S1 C13 103.7(3) . . ?
O7 S1 C13 101.4(2) . . ?
O9 S1 C13 104.8(3) . . ?
S1 O7 Nd 147.85(15) . . ?
F2 C13 F1 112.7(6) . . ?
F2 C13 F3 105.2(6) . . ?
F1 C13 F3 112.7(6) . . ?
F2 C13 S1 109.7(5) . . ?
F1 C13 S1 109.3(5) . . ?
F3 C13 S1 107.0(5) . . ?
O11 S2 O10 115.4(2) . . ?
O11 S2 O12 116.8(2) . . ?
O10 S2 O12 111.65(17) . . ?
O11 S2 C14 104.8(2) . . ?
O10 S2 C14 103.2(2) . . ?
O12 S2 C14 102.8(2) . . ?
S2 O10 Nd 147.55(16) . . ?
F6 C14 F5 108.1(4) . . ?
F6 C14 F4 109.6(5) . . ?
F5 C14 F4 107.7(4) . . ?
F6 C14 S2 112.2(3) . . ?
F5 C14 S2 110.1(4) . . ?
F4 C14 S2 109.0(3) . . ?
O14 S3 O15 116.27(19) . . ?
O14 S3 O13 112.2(2) . . ?
O15 S3 O13 114.38(18) . . ?
O14 S3 C15 105.7(2) . . ?
O15 S3 C15 104.1(2) . . ?
O13 S3 C15 102.3(2) . . ?
F7 C15 F9 112.1(5) . . ?
F7 C15 F8 106.2(5) . . ?
F9 C15 F8 104.8(4) . . ?
F7 C15 S3 114.2(4) . . ?
F9 C15 S3 112.3(4) . . ?
F8 C15 S3 106.4(4) . . ?
C1 O1 Nd 131.3(2) . . ?
C3 O2 Nd 131.96(19) . . ?
C5 O3 Nd 132.1(2) . . ?
C7 O4 Nd 130.74(18) . . ?
C9 O5 Nd 131.3(2) . . ?
C11 O6 Nd 130.8(2) . . ?
O1 C1 C2 109.0(3) . . ?
O1 C1 C6 110.0(3) . . ?
C2 C1 C6 113.1(3) . . ?
C1 C2 C3 113.1(3) . . ?
O2 C3 C4 109.2(3) . . ?
O2 C3 C2 107.8(3) . . ?
C4 C3 C2 113.7(3) . . ?
C3 C4 C5 113.0(3) . . ?
O3 C5 C6 109.6(3) . . ?
O3 C5 C4 108.1(3) . . ?
C6 C5 C4 113.0(3) . . ?
C1 C6 C5 112.3(3) . . ?
O4 C7 C8 110.0(3) . . ?
O4 C7 C12 109.4(3) . . ?
C8 C7 C12 111.8(3) . . ?
C7 C8 C9 112.7(3) . . ?
O5 C9 C10 111.6(3) . . ?
O5 C9 C8 108.2(3) . . ?
C10 C9 C8 111.8(3) . . ?
C9 C10 C11 114.2(3) . . ?
O6 C11 C12 110.2(3) . . ?
O6 C11 C10 109.3(3) . . ?
C12 C11 C10 111.7(3) . . ?
C7 C12 C11 113.2(3) . . ?

loop_
_geom_bond_atom_site_label_1
_geom_bond_atom_site_label_2
_geom_bond_distance
_geom_bond_site_symmetry_2
_geom_bond_publ_flag
Nd O5 2.447(2) . ?
Nd O2 2.456(2) . ?
Nd O3 2.467(2) . ?
Nd O6 2.470(2) . ?
Nd O7 2.471(2) . ?
Nd O16 2.478(2) . ?
Nd O10 2.486(2) . ?
Nd O1 2.513(3) . ?
Nd O4 2.526(2) . ?
S1 O8 1.422(3) . ?
S1 O7 1.441(2) . ?
S1 O9 1.453(3) . ?
S1 C13 1.806(7) . ?
F1 C13 1.327(8) . ?
F2 C13 1.296(7) . ?
F3 C13 1.334(8) . ?
S2 O11 1.416(3) . ?
S2 O10 1.442(3) . ?
S2 O12 1.447(3) . ?
S2 C14 1.811(5) . ?
F4 C14 1.339(6) . ?
F5 C14 1.320(6) . ?
F6 C14 1.289(6) . ?
S3 O14 1.416(3) . ?
S3 O15 1.433(3) . ?
S3 O13 1.433(3) . ?
S3 C15 1.788(6) . ?
F7 C15 1.249(6) . ?
F8 C15 1.371(6) . ?
F9 C15 1.326(5) . ?
O1 C1 1.440(4) . ?
O2 C3 1.466(4) . ?
O3 C5 1.446(4) . ?
O4 C7 1.460(4) . ?
O5 C9 1.451(4) . ?
O6 C11 1.462(4) . ?
C1 C2 1.500(6) . ?
C1 C6 1.515(6) . ?
C2 C3 1.517(6) . ?
C3 C4 1.503(6) . ?
C4 C5 1.545(6) . ?
C5 C6 1.517(6) . ?
C7 C8 1.499(5) . ?
C7 C12 1.507(6) . ?
C8 C9 1.530(5) . ?
C9 C10 1.496(6) . ?
C10 C11 1.508(5) . ?
C11 C12 1.507(5) . ?

loop_
_geom_hbond_atom_site_label_D
_geom_hbond_atom_site_label_H
_geom_hbond_atom_site_label_A
_geom_hbond_distance_DH
_geom_hbond_distance_HA
_geom_hbond_distance_DA
_geom_hbond_angle_DHA
_geom_hbond_site_symmetry_A
O3 H3O O9 0.57(3) 2.21(3) 2.753(4) 160(4) 3_565
O16 H16B O9 0.78(4) 2.09(4) 2.840(4) 161(4) .
O1 H1O O12 0.70(3) 2.16(3) 2.852(4) 172(4) .
O6 H6O O12 0.94(4) 1.83(4) 2.761(4) 171(3) 3_566
O16 H16A O13 0.66(4) 2.27(4) 2.835(4) 144(5) .
O2 H2O O14 0.83(3) 1.90(3) 2.708(4) 166(3) 2
O5 H5O O15 0.71(3) 2.04(3) 2.718(3) 162(3) .
